data_4002476
loop_
_publ_author_name
'Cascales, C.'
'Monge, M.A.'
'Fernandez-Diaz, M.T.'
'Bucio, L.'

_publ_section_title
;
 Crystal structure and low-temperature magnetic ordering in rare earth
 iron germanates R Fe Ge2 O7, R = Y, Pr, Dy, Tm and Yb
;
_journal_name_full 'Chemistry of Materials (1,1989-)'
_journal_page_first 1995
_journal_page_last 2003
_journal_volume 14
_journal_year 2002
_chemical_formula_sum 'Fe Ge2 O7 Yb'
_chemical_name_systematic 'Yb Fe (Ge2 O7)'
_space_group_IT_number 11
_symmetry_space_group_name_Hall '-P 2yb'
_symmetry_space_group_name_H-M 'P 1 21/m 1'
_cell_angle_alpha 90
_cell_angle_beta 101.321
_cell_angle_gamma 90
_cell_formula_units_Z 4
_cell_length_a 9.6672
_cell_length_b 8.5558
_cell_length_c 6.6253
_cell_volume 537.321
_citation_journal_id_ASTM CMATEX
_cod_data_source_file Cascales_CMATEX_2002_1121.cif
_cod_data_source_block Fe1Ge2O7Yb1
_cod_original_cell_volume 537.3206
_cod_original_formula_sum 'Fe1 Ge2 O7 Yb1'
_cod_database_code 4002476

loop_
_symmetry_equiv_pos_as_xyz
x,y,z
-x,y+1/2,-z
-x,-y,-z
x,-y-1/2,z

loop_
_atom_site_label
_atom_site_type_symbol
_atom_site_fract_x
_atom_site_fract_y
_atom_site_fract_z
_atom_site_occupancy
_atom_site_U_iso_or_equiv
O1 O-2 0.647 0.433 0.465 1 0.0
O4 O-2 0.578 0.25 0.767 1 0.0
O3 O-2 0.966 0.25 0.769 1 0.0
O6 O-2 0.12 0.25 0.14 1 0.0
O10 O-2 0.629 0.573 0.058 1 0.0
Ge3 Ge+4 0.948 0.25 0.032 1 0.0
Fe1 Fe+3 0.747 0.4508 0.258 1 0.0
O2 O-2 0.876 0.25 0.346 1 0.0
O9 O-2 0.615 0.25 0.17 1 0.0
O7 O-2 0.146 0.097 0.541 1 0.0
Ge2 Ge+4 0.555 0.25 0.495 1 0.0
O8 O-2 0.393 0.25 0.357 1 0.0
Yb1 Yb+3 0.7547 0.5498 0.744 1 0.0
O5 O-2 0.856 0.095 0.008 1 0.0
Ge4 Ge+4 0.035 0.25 0.539 1 0.0
Ge1 Ge+4 0.524 0.75 0.06 1 0.0
